data_4030538
loop_
_publ_author_name
'Das, Soumendra Nath'
'Chowdhury, Arpan'
'Tripathi, Neha'
'Jana, Prithwish K.'
'Mandal, Sukhendu B.'

_publ_section_title
;
 Exploitation of in Situ Generated Sugar-Based Olefin Keto-Nitrones:
 Synthesis of Carbocycles, Heterocycles, and Nucleoside Derivatives.
;
_journal_issue 2
_journal_name_full 'The Journal of organic chemistry'
_journal_page_first 1136
_journal_paper_doi 10.1021/jo502672x
_journal_volume 80
_journal_year 2014
_chemical_absolute_configuration rm
_chemical_formula_moiety 'C29 H31 N O5'
_chemical_formula_sum 'C29 H31 N O5'
_chemical_formula_weight 473.55
_chemical_name_common isoxazolidine
_chemical_name_systematic
;
(3aS,5aS,7R,8R,8aS)-1-benzyl-8-(benzyloxy)-7-((benzyloxy)methyl)hexahydro-1H-furo
[2',3':2,3]furo[3,4-c]isoxazole 
;
_space_group_crystal_system monoclinic
_space_group_IT_number 4
_space_group_name_Hall 'P 2yb'
_space_group_name_H-M_alt 'P 1 21 1'
_symmetry_space_group_name_Hall 'P 2yb'
_symmetry_space_group_name_H-M 'P 1 21 1'
_atom_sites_solution_hydrogens geom
_atom_sites_solution_primary direct
_audit_creation_date 2014-06-11
_audit_creation_method
;
Olex2 1.2
(compiled 2014.03.20 svn.r2914 for OlexSys, GUI svn.r4816)
;
_cell_angle_alpha 90
_cell_angle_beta 95.152(4)
_cell_angle_gamma 90
_cell_formula_units_Z 2
_cell_length_a 5.8763(4)
_cell_length_b 9.3567(7)
_cell_length_c 22.8256(16)
_cell_measurement_reflns_used 5205
_cell_measurement_temperature 296(2)
_cell_measurement_theta_max 21.76
_cell_measurement_theta_min 2.35
_cell_volume 1249.94(15)
_computing_cell_refinement 'Bruker SMART'
_computing_data_collection 'Bruker SMART'
_computing_data_reduction 'Bruker SAINT'
_computing_molecular_graphics 'Olex2 (Dolomanov et al., 2009)'
_computing_publication_material 'Olex2 (Dolomanov et al., 2009)'
_computing_structure_refinement 'ShelXL (Sheldrick, 2008)'
_computing_structure_solution 'ShelXS (Sheldrick, 2008)'
_diffrn_ambient_temperature 296.15
_diffrn_measured_fraction_theta_full 0.793
_diffrn_measured_fraction_theta_max 0.996
_diffrn_measurement_device_type 'CCD area detector'
_diffrn_measurement_method 'phi and omega scans'
_diffrn_radiation_monochromator graphite
_diffrn_radiation_type MoK\a
_diffrn_radiation_wavelength 0.71073
_diffrn_reflns_av_R_equivalents 0.0342
_diffrn_reflns_av_unetI/netI 0.0281
_diffrn_reflns_Laue_measured_fraction_full 0.793
_diffrn_reflns_Laue_measured_fraction_max 0.996
_diffrn_reflns_limit_h_max 6
_diffrn_reflns_limit_h_min -6
_diffrn_reflns_limit_k_max 10
_diffrn_reflns_limit_k_min -10
_diffrn_reflns_limit_l_max 25
_diffrn_reflns_limit_l_min -24
_diffrn_reflns_number 16188
_diffrn_reflns_point_group_measured_fraction_full 0.787
_diffrn_reflns_point_group_measured_fraction_max 0.995
_diffrn_reflns_theta_full 25.242
_diffrn_reflns_theta_max 23.129
_diffrn_reflns_theta_min 0.896
_exptl_absorpt_coefficient_mu 0.086
_exptl_absorpt_correction_T_max 0.7449
_exptl_absorpt_correction_T_min 0.6745
_exptl_absorpt_correction_type multi-scan
_exptl_absorpt_process_details
;
SADABS-2012/1 (Bruker,2012) was used for absorption correction.
wR2(int) was 0.1148 before and 0.0480 after correction.
The Ratio of minimum to maximum transmission is 0.9055.
The \l/2 correction factor is 0.0015.
;
_exptl_crystal_density_diffrn 1.258
_exptl_crystal_F_000 504
_exptl_crystal_size_max 0.25
_exptl_crystal_size_mid 0.22
_exptl_crystal_size_min 0.19
_refine_diff_density_max 0.132
_refine_diff_density_min -0.297
_refine_diff_density_rms 0.035
_refine_ls_abs_structure_details
;
 Flack x determined using 1212 quotients [(I+)-(I-)]/[(I+)+(I-)]
 (Parsons, Flack and Wagner, Acta Cryst. B69 (2013) 249-259).
;
_refine_ls_abs_structure_Flack 0.7(4)
_refine_ls_extinction_coef 0.019(5)
_refine_ls_extinction_expression Fc^*^=kFc[1+0.001xFc^2^\l^3^/sin(2\q)]^-1/4^
_refine_ls_extinction_method SHELXL
_refine_ls_goodness_of_fit_ref 1.069
_refine_ls_hydrogen_treatment constr
_refine_ls_matrix_type full
_refine_ls_number_parameters 381
_refine_ls_number_reflns 3548
_refine_ls_number_restraints 157
_refine_ls_restrained_S_all 1.053
_refine_ls_R_factor_all 0.0515
_refine_ls_R_factor_gt 0.0397
_refine_ls_shift/su_max 0.000
_refine_ls_shift/su_mean 0.000
_refine_ls_structure_factor_coef Fsqd
_refine_ls_weighting_details 'w=1/[\s^2^(Fo^2^)+(0.0812P)^2^+0.0049P] where P=(Fo^2^+2Fc^2^)/3'
_refine_ls_weighting_scheme calc
_refine_ls_wR_factor_gt 0.1055
_refine_ls_wR_factor_ref 0.1201
_reflns_Friedel_coverage 0.862
_reflns_Friedel_fraction_full 0.781
_reflns_Friedel_fraction_max 0.993
_reflns_number_gt 2931
_reflns_number_total 3548
_reflns_threshold_expression 'I > 2\s(I)'
_cod_data_source_file jo502672x_si_005.cif
_cod_data_source_block sd_ac_1_090511_0m
_cod_database_code 4030538
_shelxl_version_number 2014-3
_shelx_space_group_comment
;
The symmetry employed for this shelxl refinement is uniquely defined
by the following loop, which should always be used as a source of
symmetry information in preference to the above space-group names.
They are only intended as comments.
;
_olex2_refinement_description
;
1. Fixed Uiso
 At 1.2 times of:
  All C(H) groups, All C(H,H) groups, All N(H) groups
2. Rigid bond restraints
 C26, C27, C28, C29
 with sigma for 1-2 distances of 0.01 and sigma for 1-3 distances of 0.01
 C23A, C24A, C29A, C28A, C27A, C26A, C25A
 with sigma for 1-2 distances of 0.01 and sigma for 1-3 distances of 0.01
 C23, C24, C29, C28, C27, C26, C25
 with sigma for 1-2 distances of 0.01 and sigma for 1-3 distances of 0.01
3. Uiso/Uaniso restraints and constraints
C26 \\sim C27 \\sim C28 \\sim C29: within 1.7A with sigma of 0.04 and sigma for
terminal atoms of 0.08
C24 \\sim C24A: within 1.7A with sigma of 0.04 and sigma for terminal atoms of
0.08
C25 \\sim C25A: within 1.7A with sigma of 0.04 and sigma for terminal atoms of
0.08
C26 \\sim C26A: within 1.7A with sigma of 0.04 and sigma for terminal atoms of
0.08
C27 \\sim C27A: within 1.7A with sigma of 0.04 and sigma for terminal atoms of
0.08
C28 \\sim C28A: within 1.7A with sigma of 0.04 and sigma for terminal atoms of
0.08
C29 \\sim C29A: within 1.7A with sigma of 0.04 and sigma for terminal atoms of
0.08
C23 \\sim C23A: within 1.7A with sigma of 0.04 and sigma for terminal atoms of
0.08
C23A \\sim C24A \\sim C29A \\sim C28A \\sim C27A \\sim C26A \\sim C25A: within
1.7A with sigma of 0.04 and sigma for terminal atoms of 0.08
C23 \\sim C24 \\sim C29 \\sim C28 \\sim C27 \\sim C26 \\sim C25: within 1.7A
with sigma of 0.04 and sigma for terminal atoms of 0.08
4. Others
 Sof(C23)=Sof(H23A)=Sof(H23B)=Sof(C24A)=Sof(C25A)=Sof(H25A)=Sof(C26A)=
 Sof(H26A)=Sof(C27A)=Sof(H27A)=Sof(C28A)=Sof(H28A)=Sof(C29A)=Sof(H29A)=1-FVAR(1)
 Sof(C24)=Sof(C25)=Sof(H25)=Sof(C26)=Sof(H26)=Sof(C27)=Sof(H27)=Sof(C28)=
 Sof(H28)=Sof(C29)=Sof(H29)=Sof(C23A)=Sof(H23C)=Sof(H23D)=FVAR(1)
5.a Ternary CH refined with riding coordinates:
 C1(H1), C3(H3), C4(H4), C14(H14), N1(H1A)
5.b Secondary CH2 refined with riding coordinates:
 C5(H5A,H5B), C6(H6A,H6B), C15(H15A,H15B), C16(H16A,H16B), C23(H23A,H23B),
 C23A(H23C,H23D)
5.c Aromatic/amide H refined with riding coordinates:
 C8(H8), C9(H9), C10(H10), C12(H12), C13(H13), C18(H18), C19(H19), C20(H20),
 C21(H21), C22(H22), C25(H25), C26(H26), C27(H27), C28(H28), C29(H29), C11(H11),
  C25A(H25A), C26A(H26A), C27A(H27A), C28A(H28A), C29A(H29A)
;

loop_
_space_group_symop_operation_xyz
'x, y, z'
'-x, y+1/2, -z'

loop_
_atom_site_label
_atom_site_type_symbol
_atom_site_fract_x
_atom_site_fract_y
_atom_site_fract_z
_atom_site_U_iso_or_equiv
_atom_site_adp_type
_atom_site_occupancy
_atom_site_site_symmetry_order
_atom_site_calc_flag
_atom_site_refinement_flags_posn
_atom_site_refinement_flags_adp
_atom_site_refinement_flags_occupancy
_atom_site_disorder_assembly
_atom_site_disorder_group
C1 C 1.1781(6) 0.8157(5) 0.18493(16) 0.0588(10) Uani 1 1 d . . . . .
H1 H 1.2542 0.7367 0.1664 0.071 Uiso 1 1 calc R . . . .
C2 C 0.9176(6) 0.7889(4) 0.18214(15) 0.0505(8) Uani 1 1 d . . . . .
C3 C 0.8690(6) 0.7724(4) 0.24664(16) 0.0521(9) Uani 1 1 d . . . . .
H3 H 0.7242 0.8185 0.2537 0.062 Uiso 1 1 calc R . . . .
C4 C 1.0686(6) 0.8517(4) 0.27847(16) 0.0593(10) Uani 1 1 d . . . . .
H4 H 1.0346 0.9542 0.2775 0.071 Uiso 1 1 calc R . . . .
C5 C 1.1430(7) 0.8099(6) 0.34033(17) 0.0779(12) Uani 1 1 d . . . . .
H5A H 1.1626 0.7070 0.3429 0.094 Uiso 1 1 calc R . . . .
H5B H 1.2881 0.8547 0.3529 0.094 Uiso 1 1 calc R . . . .
C6 C 1.0210(10) 0.8092(9) 0.4354(2) 0.113(2) Uani 1 1 d . . . . .
H6A H 1.1737 0.8394 0.4498 0.136 Uiso 1 1 calc R . . . .
H6B H 1.0162 0.7057 0.4369 0.136 Uiso 1 1 calc R . . . .
C7 C 0.8529(9) 0.8691(7) 0.4740(2) 0.0888(16) Uani 1 1 d . . . . .
C8 C 0.8524(12) 0.8220(11) 0.5308(3) 0.134(3) Uani 1 1 d . . . . .
H8 H 0.9581 0.7534 0.5449 0.161 Uiso 1 1 calc R . . . .
C9 C 0.6997(15) 0.8738(12) 0.5673(3) 0.138(3) Uani 1 1 d . . . . .
H9 H 0.7008 0.8387 0.6055 0.166 Uiso 1 1 calc R . . . .
C10 C 0.5523(15) 0.9720(12) 0.5492(4) 0.139(3) Uani 1 1 d . . . . .
H10 H 0.4473 1.0061 0.5740 0.166 Uiso 1 1 calc R . . . .
C12 C 0.7028(13) 0.9703(9) 0.4564(3) 0.124(2) Uani 1 1 d . . . . .
H12 H 0.6978 1.0057 0.4183 0.149 Uiso 1 1 calc R . . . .
C13 C 1.0136(9) 1.0242(6) 0.1486(3) 0.1012(19) Uani 1 1 d . . . . .
H13 H 1.0054 1.1226 0.1428 0.121 Uiso 1 1 calc R . . . .
C14 C 0.8158(6) 0.9258(4) 0.15237(18) 0.0594(10) Uani 1 1 d . . . . .
H14 H 0.7008 0.9685 0.1756 0.071 Uiso 1 1 calc R . . . .
C15 C 0.7081(8) 0.8712(5) 0.09417(18) 0.0669(11) Uani 1 1 d . . . . .
H15A H 0.5447 0.8588 0.0954 0.080 Uiso 1 1 calc R . . . .
H15B H 0.7342 0.9374 0.0628 0.080 Uiso 1 1 calc R . . . .
C16 C 0.9552(7) 0.5447(5) 0.1385(2) 0.0668(11) Uani 1 1 d . . . . .
H16A H 0.9975 0.5063 0.1775 0.080 Uiso 1 1 calc R . . . .
H16B H 1.0947 0.5683 0.1210 0.080 Uiso 1 1 calc R . . . .
C17 C 0.8271(7) 0.4331(4) 0.10188(17) 0.0605(10) Uani 1 1 d . . . . .
C18 C 0.6371(9) 0.3699(6) 0.1208(2) 0.0919(15) Uani 1 1 d . . . . .
H18 H 0.5865 0.3974 0.1566 0.110 Uiso 1 1 calc R . . . .
C19 C 0.5195(10) 0.2664(7) 0.0878(3) 0.1042(18) Uani 1 1 d . . . . .
H19 H 0.3925 0.2231 0.1017 0.125 Uiso 1 1 calc R . . . .
C20 C 0.5890(11) 0.2272(6) 0.0347(3) 0.0908(16) Uani 1 1 d . . . . .
H20 H 0.5067 0.1599 0.0116 0.109 Uiso 1 1 calc R . . . .
C21 C 0.7758(12) 0.2864(7) 0.0164(2) 0.0990(16) Uani 1 1 d . . . . .
H21 H 0.8272 0.2580 -0.0191 0.119 Uiso 1 1 calc R . . . .
C22 C 0.8934(8) 0.3891(5) 0.0497(2) 0.0797(13) Uani 1 1 d . . . . .
H22 H 1.0227 0.4297 0.0359 0.096 Uiso 1 1 calc R . . . .
C23 C 0.737(3) 0.5916(14) 0.3086(6) 0.090(5) Uani 0.551(16) 1 d . U P A 1
H23A H 0.6075 0.6559 0.3092 0.108 Uiso 0.551(16) 1 calc R . P A 1
H23B H 0.8286 0.5990 0.3459 0.108 Uiso 0.551(16) 1 calc R . P A 1
C24 C 0.658(6) 0.445(5) 0.2988(17) 0.055(5) Uani 0.449(16) 1 d . U P A 1
C25 C 0.760(5) 0.325(4) 0.315(2) 0.082(6) Uani 0.449(16) 1 d . U P A 1
H25 H 0.8954 0.3304 0.3397 0.099 Uiso 0.449(16) 1 calc R . P A 1
C26 C 0.673(4) 0.184(2) 0.2985(13) 0.090(6) Uani 0.449(16) 1 d . U P A 1
H26 H 0.7615 0.1025 0.3056 0.108 Uiso 0.449(16) 1 calc R . P A 1
C27 C 0.460(6) 0.176(3) 0.2720(18) 0.078(6) Uani 0.449(16) 1 d . U P A 1
H27 H 0.3929 0.0881 0.2633 0.094 Uiso 0.449(16) 1 calc R . P A 1
C28 C 0.344(3) 0.300(3) 0.2581(7) 0.077(4) Uani 0.449(16) 1 d . U P A 1
H28 H 0.1974 0.2945 0.2391 0.092 Uiso 0.449(16) 1 calc R . P A 1
C29 C 0.437(3) 0.4303(18) 0.2711(9) 0.064(4) Uani 0.449(16) 1 d . U P A 1
H29 H 0.3511 0.5118 0.2614 0.077 Uiso 0.449(16) 1 calc R . P A 1
C11 C 0.5543(18) 1.0228(11) 0.4949(5) 0.164(4) Uani 1 1 d . . . . .
H11 H 0.4532 1.0954 0.4825 0.197 Uiso 1 1 calc R . . . .
N1 N 0.8214(5) 0.6740(3) 0.14382(13) 0.0538(8) Uani 1 1 d . . . . .
H1A H 0.6665 0.6502 0.1534 0.065 Uiso 1 1 calc R . . . .
O1 O 1.2560(4) 0.8259(3) 0.24454(11) 0.0679(8) Uani 1 1 d . . . . .
O2 O 0.8154(5) 0.7377(3) 0.08516(12) 0.0698(8) Uani 1 1 d . . . . .
O3 O 0.8663(4) 0.6269(3) 0.26269(12) 0.0639(7) Uani 1 1 d . . . . .
O4 O 0.9748(5) 0.8542(4) 0.37714(12) 0.0804(9) Uani 1 1 d . . . . .
O5 O 1.2109(5) 0.9438(4) 0.15519(17) 0.0978(12) Uani 1 1 d . . . . .
C24A C 0.624(5) 0.431(4) 0.2909(17) 0.065(6) Uani 0.551(16) 1 d . U P A 2
C25A C 0.813(4) 0.352(2) 0.3169(15) 0.071(4) Uani 0.551(16) 1 d . U P A 2
H25A H 0.9500 0.3981 0.3289 0.085 Uiso 0.551(16) 1 calc R . P A 2
C26A C 0.790(3) 0.2106(15) 0.3240(7) 0.089(3) Uani 0.551(16) 1 d . U P A 2
H26A H 0.9082 0.1582 0.3437 0.107 Uiso 0.551(16) 1 calc R . P A 2
C27A C 0.596(4) 0.144(2) 0.3026(10) 0.096(6) Uani 0.551(16) 1 d . U P A 2
H27A H 0.5834 0.0453 0.3054 0.116 Uiso 0.551(16) 1 calc R . P A 2
C28A C 0.419(6) 0.221(3) 0.2770(16) 0.105(8) Uani 0.551(16) 1 d . U P A 2
H28A H 0.2832 0.1749 0.2643 0.126 Uiso 0.551(16) 1 calc R . P A 2
C29A C 0.436(3) 0.359(3) 0.2698(9) 0.103(6) Uani 0.551(16) 1 d . U P A 2
H29A H 0.3165 0.4091 0.2497 0.123 Uiso 0.551(16) 1 calc R . P A 2
C23A C 0.638(2) 0.5865(17) 0.2802(11) 0.088(5) Uani 0.449(16) 1 d . U P A 2
H23C H 0.6086 0.6377 0.3157 0.106 Uiso 0.449(16) 1 calc R . P A 2
H23D H 0.5216 0.6138 0.2494 0.106 Uiso 0.449(16) 1 calc R . P A 2

loop_
_atom_site_aniso_label
_atom_site_aniso_U_11
_atom_site_aniso_U_22
_atom_site_aniso_U_33
_atom_site_aniso_U_23
_atom_site_aniso_U_13
_atom_site_aniso_U_12
C1 0.055(2) 0.065(2) 0.058(2) 0.001(2) 0.0131(16) -0.0053(19)
C2 0.0499(18) 0.053(2) 0.049(2) 0.0004(18) 0.0104(14) -0.0016(16)
C3 0.0514(19) 0.051(3) 0.056(2) 0.0050(18) 0.0159(15) 0.0024(15)
C4 0.055(2) 0.065(3) 0.059(2) -0.0059(19) 0.0099(16) -0.0012(17)
C5 0.062(2) 0.109(4) 0.063(3) -0.010(3) 0.0061(18) 0.008(3)
C6 0.109(4) 0.175(6) 0.055(3) 0.002(4) 0.007(2) 0.026(4)
C7 0.087(3) 0.124(5) 0.055(3) -0.013(3) 0.005(2) -0.019(3)
C8 0.128(5) 0.207(8) 0.069(4) 0.013(5) 0.016(3) 0.016(5)
C9 0.140(6) 0.216(10) 0.062(4) -0.012(5) 0.026(4) -0.032(6)
C10 0.132(6) 0.192(9) 0.098(6) -0.030(6) 0.047(5) -0.015(6)
C12 0.136(5) 0.149(6) 0.093(4) 0.017(4) 0.042(4) 0.018(5)
C13 0.082(3) 0.074(3) 0.142(5) 0.042(3) -0.021(3) -0.021(3)
C14 0.062(2) 0.054(2) 0.063(3) 0.003(2) 0.0088(17) 0.0024(18)
C15 0.074(3) 0.063(3) 0.063(3) 0.008(2) 0.0041(19) 0.008(2)
C16 0.062(2) 0.064(3) 0.075(3) -0.006(2) 0.0078(19) 0.0042(19)
C17 0.070(2) 0.057(2) 0.056(2) -0.0029(19) 0.0081(17) 0.0079(19)
C18 0.093(3) 0.096(4) 0.092(4) -0.022(3) 0.035(3) -0.022(3)
C19 0.085(3) 0.096(4) 0.133(5) -0.011(4) 0.013(3) -0.024(3)
C20 0.113(4) 0.068(3) 0.085(4) -0.010(3) -0.027(3) 0.007(3)
C21 0.135(5) 0.096(4) 0.066(3) -0.020(3) 0.014(3) 0.005(4)
C22 0.096(3) 0.082(3) 0.063(3) -0.006(3) 0.023(2) -0.004(3)
C23 0.127(12) 0.078(6) 0.071(8) -0.020(6) 0.041(6) -0.046(8)
C24 0.058(10) 0.063(8) 0.048(10) 0.005(7) 0.026(8) -0.011(8)
C25 0.051(11) 0.089(11) 0.105(11) 0.023(11) 0.003(9) -0.007(8)
C26 0.082(12) 0.073(9) 0.120(16) 0.004(10) 0.037(10) 0.013(9)
C27 0.102(11) 0.059(9) 0.078(13) -0.013(10) 0.030(9) -0.028(8)
C28 0.065(8) 0.092(10) 0.073(9) -0.010(8) 0.001(6) -0.016(7)
C29 0.070(8) 0.066(8) 0.056(7) 0.002(8) 0.006(5) 0.001(7)
C11 0.188(8) 0.166(9) 0.150(7) 0.007(6) 0.078(6) 0.050(6)
N1 0.0536(16) 0.058(2) 0.0503(18) 0.0000(15) 0.0070(12) 0.0009(13)
O1 0.0468(13) 0.095(2) 0.0627(17) -0.0063(15) 0.0098(11) -0.0055(13)
O2 0.0822(19) 0.0745(19) 0.0536(16) 0.0033(14) 0.0117(12) 0.0050(14)
O3 0.0747(17) 0.0564(17) 0.0634(17) 0.0075(13) 0.0212(12) -0.0028(13)
O4 0.0828(19) 0.105(3) 0.0533(17) -0.0036(15) 0.0079(13) 0.0052(16)
O5 0.0660(19) 0.099(3) 0.131(3) 0.047(2) 0.0234(17) -0.0166(18)
C24A 0.066(11) 0.060(9) 0.069(12) 0.013(8) 0.009(7) -0.007(6)
C25A 0.058(9) 0.059(8) 0.098(8) 0.005(7) 0.019(8) 0.002(6)
C26A 0.108(9) 0.061(7) 0.103(9) 0.005(6) 0.028(6) 0.001(7)
C27A 0.122(14) 0.091(10) 0.085(10) -0.012(7) 0.054(10) -0.036(8)
C28A 0.117(14) 0.112(16) 0.087(13) -0.015(14) 0.011(11) -0.052(12)
C29A 0.094(9) 0.126(14) 0.083(9) 0.030(13) -0.018(7) -0.045(11)
C23A 0.061(8) 0.067(7) 0.144(16) 0.034(10) 0.046(8) 0.007(6)

loop_
_atom_type_symbol
_atom_type_description
_atom_type_scat_dispersion_real
_atom_type_scat_dispersion_imag
_atom_type_scat_source
C C 0.0033 0.0016 'International Tables Vol C Tables 4.2.6.8 and 6.1.1.4'
H H 0.0000 0.0000 'International Tables Vol C Tables 4.2.6.8 and 6.1.1.4'
N N 0.0061 0.0033 'International Tables Vol C Tables 4.2.6.8 and 6.1.1.4'
O O 0.0106 0.0060 'International Tables Vol C Tables 4.2.6.8 and 6.1.1.4'

loop_
_geom_angle_atom_site_label_1
_geom_angle_atom_site_label_2
_geom_angle_atom_site_label_3
_geom_angle
C2 C1 H1 110.4
O1 C1 H1 110.4
O1 C1 C2 106.7(3)
O5 C1 H1 110.4
O5 C1 C2 107.3(3)
O5 C1 O1 111.5(4)
C3 C2 C1 104.2(3)
C3 C2 C14 114.1(3)
C14 C2 C1 103.1(3)
N1 C2 C1 118.1(3)
N1 C2 C3 113.8(3)
N1 C2 C14 103.4(3)
C2 C3 H3 110.6
C4 C3 C2 102.0(3)
C4 C3 H3 110.6
O3 C3 C2 110.8(3)
O3 C3 H3 110.6
O3 C3 C4 112.0(3)
C3 C4 H4 108.7
C5 C4 C3 118.2(3)
C5 C4 H4 108.7
O1 C4 C3 105.0(3)
O1 C4 H4 108.7
O1 C4 C5 107.2(3)
C4 C5 H5A 109.9
C4 C5 H5B 109.9
H5A C5 H5B 108.3
O4 C5 C4 108.9(3)
O4 C5 H5A 109.9
O4 C5 H5B 109.9
H6A C6 H6B 108.0
C7 C6 H6A 109.3
C7 C6 H6B 109.3
O4 C6 H6A 109.3
O4 C6 H6B 109.3
O4 C6 C7 111.5(5)
C8 C7 C6 119.8(6)
C12 C7 C6 123.0(5)
C12 C7 C8 117.2(6)
C7 C8 H8 119.3
C9 C8 C7 121.3(8)
C9 C8 H8 119.3
C8 C9 H9 119.7
C10 C9 C8 120.7(7)
C10 C9 H9 119.7
C9 C10 H10 120.4
C9 C10 C11 119.1(7)
C11 C10 H10 120.4
C7 C12 H12 120.0
C7 C12 C11 120.0(7)
C11 C12 H12 120.0
C14 C13 H13 126.0
O5 C13 H13 126.0
O5 C13 C14 108.0(4)
C2 C14 H14 111.0
C13 C14 C2 105.3(3)
C13 C14 H14 111.0
C13 C14 C15 115.2(4)
C15 C14 C2 102.8(3)
C15 C14 H14 111.0
C14 C15 H15A 110.6
C14 C15 H15B 110.6
H15A C15 H15B 108.8
O2 C15 C14 105.6(3)
O2 C15 H15A 110.6
O2 C15 H15B 110.6
H16A C16 H16B 107.9
C17 C16 H16A 109.2
C17 C16 H16B 109.2
N1 C16 H16A 109.2
N1 C16 H16B 109.2
N1 C16 C17 112.2(3)
C18 C17 C16 120.6(4)
C22 C17 C16 122.3(4)
C22 C17 C18 117.1(4)
C17 C18 H18 119.5
C17 C18 C19 121.1(5)
C19 C18 H18 119.5
C18 C19 H19 120.0
C20 C19 C18 120.1(5)
C20 C19 H19 120.0
C19 C20 H20 120.4
C21 C20 C19 119.3(5)
C21 C20 H20 120.4
C20 C21 H21 119.8
C20 C21 C22 120.4(5)
C22 C21 H21 119.8
C17 C22 C21 122.1(5)
C17 C22 H22 119.0
C21 C22 H22 119.0
H23A C23 H23B 108.5
C24 C23 H23A 110.3
C24 C23 H23B 110.3
O3 C23 H23A 110.3
O3 C23 H23B 110.3
O3 C23 C24 107.3(16)
C25 C24 C23 129(3)
C25 C24 C29 115(3)
C29 C24 C23 116(3)
C24 C25 H25 118.0
C24 C25 C26 124(3)
C26 C25 H25 118.0
C25 C26 H26 121.3
C27 C26 C25 117(2)
C27 C26 H26 121.3
C26 C27 H27 120.4
C26 C27 C28 119(2)
C28 C27 H27 120.4
C27 C28 H28 119.1
C29 C28 C27 121.8(18)
C29 C28 H28 119.1
C24 C29 H29 119.2
C28 C29 C24 122(2)
C28 C29 H29 119.2
C10 C11 C12 121.6(9)
C10 C11 H11 119.2
C12 C11 H11 119.2
C2 N1 H1A 110.5
C16 N1 C2 118.5(3)
C16 N1 H1A 110.5
C16 N1 O2 103.4(3)
O2 N1 C2 102.9(3)
O2 N1 H1A 110.5
C1 O1 C4 109.8(3)
C15 O2 N1 101.5(3)
C3 O3 C23A 110.3(6)
C23 O3 C3 116.4(7)
C6 O4 C5 112.9(4)
C13 O5 C1 111.7(3)
C25A C24A C23A 122(2)
C29A C24A C25A 119(3)
C29A C24A C23A 119(3)
C24A C25A H25A 120.7
C26A C25A C24A 119(2)
C26A C25A H25A 120.7
C25A C26A H26A 120.0
C25A C26A C27A 120.0(17)
C27A C26A H26A 120.0
C26A C27A H27A 119.9
C28A C27A C26A 120.2(19)
C28A C27A H27A 119.9
C27A C28A H28A 119.5
C29A C28A C27A 121(3)
C29A C28A H28A 119.5
C24A C29A H29A 119.5
C28A C29A C24A 121(3)
C28A C29A H29A 119.5
O3 C23A H23C 109.4
O3 C23A H23D 109.4
C24A C23A O3 111.0(16)
C24A C23A H23C 109.4
C24A C23A H23D 109.4
H23C C23A H23D 108.0

loop_
_geom_bond_atom_site_label_1
_geom_bond_atom_site_label_2
_geom_bond_distance
C1 H1 0.9800
C1 C2 1.547(5)
C1 O1 1.399(5)
C1 O5 1.399(6)
C2 C3 1.532(5)
C2 C14 1.545(5)
C2 N1 1.467(5)
C3 H3 0.9800
C3 C4 1.517(5)
C3 O3 1.410(5)
C4 H4 0.9800
C4 C5 1.492(6)
C4 O1 1.423(4)
C5 H5A 0.9700
C5 H5B 0.9700
C5 O4 1.416(5)
C6 H6A 0.9700
C6 H6B 0.9700
C6 C7 1.492(8)
C6 O4 1.398(6)
C7 C8 1.370(8)
C7 C12 1.331(9)
C8 H8 0.9300
C8 C9 1.367(11)
C9 H9 0.9300
C9 C10 1.304(12)
C10 H10 0.9300
C10 C11 1.328(13)
C12 H12 0.9300
C12 C11 1.383(10)
C13 H13 0.9300
C13 C14 1.491(6)
C13 O5 1.379(6)
C14 H14 0.9800
C14 C15 1.509(6)
C15 H15A 0.9700
C15 H15B 0.9700
C15 O2 1.422(5)
C16 H16A 0.9700
C16 H16B 0.9700
C16 C17 1.498(6)
C16 N1 1.454(5)
C17 C18 1.367(6)
C17 C22 1.350(6)
C18 H18 0.9300
C18 C19 1.374(8)
C19 H19 0.9300
C19 C20 1.363(8)
C20 H20 0.9300
C20 C21 1.330(8)
C21 H21 0.9300
C21 C22 1.373(7)
C22 H22 0.9300
C23 H23A 0.9700
C23 H23B 0.9700
C23 C24 1.46(4)
C23 O3 1.389(13)
C24 C25 1.31(6)
C24 C29 1.40(4)
C25 H25 0.9300
C25 C26 1.45(4)
C26 H26 0.9300
C26 C27 1.34(4)
C27 H27 0.9300
C27 C28 1.37(3)
C28 H28 0.9300
C28 C29 1.36(3)
C29 H29 0.9300
C11 H11 0.9300
N1 H1A 0.9800
N1 O2 1.463(4)
O3 C23A 1.483(14)
C24A C25A 1.41(5)
C24A C29A 1.34(3)
C24A C23A 1.48(4)
C25A H25A 0.9300
C25A C26A 1.34(3)
C26A H26A 0.9300
C26A C27A 1.36(2)
C27A H27A 0.9300
C27A C28A 1.35(4)
C28A H28A 0.9300
C28A C29A 1.31(3)
C29A H29A 0.9300
C23A H23C 0.9700
C23A H23D 0.9700

loop_
_geom_torsion_atom_site_label_1
_geom_torsion_atom_site_label_2
_geom_torsion_atom_site_label_3
_geom_torsion_atom_site_label_4
_geom_torsion
C1 C2 C3 C4 23.4(4)
C1 C2 C3 O3 -95.9(4)
C1 C2 C14 C13 -7.6(5)
C1 C2 C14 C15 113.4(3)
C1 C2 N1 C16 36.1(5)
C1 C2 N1 O2 -77.2(3)
C2 C1 O1 C4 -17.6(4)
C2 C1 O5 C13 17.7(5)
C2 C3 C4 C5 -153.8(3)
C2 C3 C4 O1 -34.4(4)
C2 C3 O3 C23 -154.0(9)
C2 C3 O3 C23A -118.1(11)
C2 C14 C15 O2 -20.0(4)
C2 N1 O2 C15 -49.3(3)
C3 C2 C14 C13 104.7(4)
C3 C2 C14 C15 -134.3(3)
C3 C2 N1 C16 -86.6(4)
C3 C2 N1 O2 160.2(3)
C3 C4 C5 O4 -70.6(5)
C3 C4 O1 C1 33.4(4)
C3 O3 C23A C24A 173.7(18)
C4 C3 O3 C23 92.8(9)
C4 C3 O3 C23A 128.8(11)
C4 C5 O4 C6 175.1(5)
C5 C4 O1 C1 160.0(4)
C6 C7 C8 C9 -179.5(7)
C6 C7 C12 C11 -178.9(8)
C7 C6 O4 C5 174.6(5)
C7 C8 C9 C10 -1.3(14)
C7 C12 C11 C10 -1.9(15)
C8 C7 C12 C11 -0.3(12)
C8 C9 C10 C11 -0.9(14)
C9 C10 C11 C12 2.5(16)
C12 C7 C8 C9 1.9(11)
C13 C14 C15 O2 94.0(4)
C14 C2 C3 C4 -88.2(3)
C14 C2 C3 O3 152.5(3)
C14 C2 N1 C16 149.1(3)
C14 C2 N1 O2 35.8(3)
C14 C13 O5 C1 -23.1(6)
C14 C15 O2 N1 42.6(4)
C16 C17 C18 C19 -179.4(5)
C16 C17 C22 C21 179.7(5)
C16 N1 O2 C15 -173.2(3)
C17 C16 N1 C2 175.4(3)
C17 C16 N1 O2 -71.6(4)
C17 C18 C19 C20 -1.3(9)
C18 C17 C22 C21 0.5(7)
C18 C19 C20 C21 2.4(9)
C19 C20 C21 C22 -2.1(9)
C20 C21 C22 C17 0.7(8)
C22 C17 C18 C19 -0.1(8)
C23 C24 C25 C26 -174(3)
C23 C24 C29 C28 178(2)
C23 O3 C23A C24A -79(2)
C24 C23 O3 C3 151(2)
C24 C23 O3 C23A 64(2)
C24 C25 C26 C27 -11(6)
C25 C24 C29 C28 -6(5)
C25 C26 C27 C28 5(5)
C26 C27 C28 C29 -1(4)
C27 C28 C29 C24 1(4)
C29 C24 C25 C26 10(6)
N1 C2 C3 C4 153.4(3)
N1 C2 C3 O3 34.1(4)
N1 C2 C14 C13 -131.1(4)
N1 C2 C14 C15 -10.1(3)
N1 C16 C17 C18 -66.2(6)
N1 C16 C17 C22 114.6(5)
O1 C1 C2 C3 -5.0(4)
O1 C1 C2 C14 114.5(3)
O1 C1 C2 N1 -132.3(3)
O1 C1 O5 C13 -98.8(5)
O1 C4 C5 O4 171.1(4)
O3 C3 C4 C5 -35.3(4)
O3 C3 C4 O1 84.1(3)
O3 C23 C24 C25 88(4)
O3 C23 C24 C29 -97(3)
O4 C6 C7 C8 171.4(6)
O4 C6 C7 C12 -10.1(10)
O5 C1 C2 C3 -124.6(3)
O5 C1 C2 C14 -5.2(4)
O5 C1 C2 N1 108.0(4)
O5 C1 O1 C4 99.3(4)
O5 C13 C14 C2 18.4(6)
O5 C13 C14 C15 -94.1(5)
C24A C25A C26A C27A 5(4)
C25A C24A C29A C28A 5(5)
C25A C24A C23A O3 37(4)
C25A C26A C27A C28A -4(3)
C26A C27A C28A C29A 3(4)
C27A C28A C29A C24A -4(5)
C29A C24A C25A C26A -5(5)
C29A C24A C23A O3 -136(3)
C23A C24A C25A C26A -178(3)
C23A C24A C29A C28A 178(3)
